data_7122398
loop_
_publ_author_name
'Li, Ling'
'Liu, Zhen-Ting'
'Hu, Xiang-Ping'

_publ_section_title
;
 Copper-catalyzed propargylic [3+3] cycloaddition with
 1H-pyrazol-5(4H)-ones: enantioselective access to optically active
 dihydropyrano[2,3-c]pyrazoles.
;
_journal_issue 85
_journal_name_full 'Chemical communications (Cambridge, England)'
_journal_page_first 12033
_journal_page_last 12036
_journal_paper_doi 10.1039/c8cc05706k
_journal_volume 54
_journal_year 2018
_chemical_absolute_configuration ad
_chemical_formula_sum 'C24 H17 Br N2 O'
_chemical_formula_weight 429.30
_space_group_crystal_system monoclinic
_space_group_IT_number 4
_space_group_name_Hall 'P 2yb'
_space_group_name_H-M_alt 'P 1 21 1'
_symmetry_space_group_name_Hall 'P 2yb'
_symmetry_space_group_name_H-M 'P 1 21 1'
_atom_sites_solution_hydrogens geom
_audit_creation_method SHELXL-2013
_audit_update_record
;
2018-07-10 deposited with the CCDC.
2018-09-28 downloaded from the CCDC.
;
_cell_angle_alpha 90
_cell_angle_beta 113.482(12)
_cell_angle_gamma 90
_cell_formula_units_Z 2
_cell_length_a 13.080(8)
_cell_length_b 5.727(4)
_cell_length_c 14.056(8)
_cell_measurement_reflns_used 1545
_cell_measurement_temperature 293(2)
_cell_measurement_theta_max 41.465
_cell_measurement_theta_min 5.483
_cell_volume 965.7(11)
_computing_cell_refinement 'Bruker SMART'
_computing_data_collection 'Bruker SMART'
_computing_data_reduction 'Bruker SHELXTL'
_computing_molecular_graphics 'Bruker SHELXTL'
_computing_publication_material 'Bruker SHELXTL'
_computing_structure_refinement 'SHELXL-2013 (Sheldrick, 2013)'
_computing_structure_solution 'Bruker SHELXTL'
_diffrn_ambient_temperature 293(2)
_diffrn_measured_fraction_theta_full 0.999
_diffrn_measured_fraction_theta_max 0.998
_diffrn_measurement_device_type 'CCD area detector'
_diffrn_measurement_method 'phi and omega scans'
_diffrn_radiation_type MoK\a
_diffrn_radiation_wavelength 0.71073
_diffrn_reflns_av_R_equivalents 0.0362
_diffrn_reflns_av_unetI/netI 0.0804
_diffrn_reflns_Laue_measured_fraction_full 0.999
_diffrn_reflns_Laue_measured_fraction_max 0.998
_diffrn_reflns_limit_h_max 15
_diffrn_reflns_limit_h_min -12
_diffrn_reflns_limit_k_max 6
_diffrn_reflns_limit_k_min -6
_diffrn_reflns_limit_l_max 16
_diffrn_reflns_limit_l_min -17
_diffrn_reflns_number 5535
_diffrn_reflns_point_group_measured_fraction_full 0.972
_diffrn_reflns_point_group_measured_fraction_max 0.971
_diffrn_reflns_theta_full 25.242
_diffrn_reflns_theta_max 25.500
_diffrn_reflns_theta_min 1.580
_exptl_absorpt_coefficient_mu 2.145
_exptl_absorpt_correction_T_max 0.7456
_exptl_absorpt_correction_T_min 0.5314
_exptl_absorpt_correction_type multi-scan
_exptl_absorpt_process_details sadabs
_exptl_crystal_colour colorless
_exptl_crystal_density_diffrn 1.477
_exptl_crystal_description prismatic
_exptl_crystal_F_000 436
_exptl_crystal_size_max 0.200
_exptl_crystal_size_mid 0.100
_exptl_crystal_size_min 0.060
_refine_diff_density_max 0.489
_refine_diff_density_min -0.206
_refine_diff_density_rms 0.051
_refine_ls_abs_structure_details
; 
 Flack x determined using 968 quotients [(I+)-(I-)]/[(I+)+(I-)] 
 (Parsons and Flack (2004), Acta Cryst. A60, s61). 
;
_refine_ls_abs_structure_Flack 0.010(12)
_refine_ls_extinction_method none
_refine_ls_goodness_of_fit_ref 1.060
_refine_ls_hydrogen_treatment constr
_refine_ls_matrix_type full
_refine_ls_number_parameters 253
_refine_ls_number_reflns 3466
_refine_ls_number_restraints 1
_refine_ls_restrained_S_all 1.060
_refine_ls_R_factor_all 0.0583
_refine_ls_R_factor_gt 0.0441
_refine_ls_shift/su_max 0.000
_refine_ls_shift/su_mean 0.000
_refine_ls_structure_factor_coef Fsqd
_refine_ls_weighting_details 'w=exp[1.0000(sin\q/\l)^2^)]/[\s^2^(Fo^2^)+(0.0354P)^2^] where P=(Fo^2^+2Fc^2^)/3'
_refine_ls_weighting_scheme calc
_refine_ls_wR_factor_gt 0.1002
_refine_ls_wR_factor_ref 0.1083
_reflns_Friedel_coverage 0.753
_reflns_Friedel_fraction_full 0.938
_reflns_Friedel_fraction_max 0.936
_reflns_number_gt 2771
_reflns_number_total 3466
_reflns_threshold_expression 'I > 2\s(I)'
_cod_data_source_file c8cc05706k2.cif
_cod_data_source_block cd17259
_cod_depositor_comments 'Adding full bibliography for 7122398.cif.'
_cod_original_cell_volume 965.6(10)
_cod_database_code 7122398
_shelx_space_group_comment
; 
The symmetry employed for this shelxl refinement is uniquely defined 
by the following loop, which should always be used as a source of 
symmetry information in preference to the above space-group names. 
They are only intended as comments. 
;
_shelx_estimated_absorpt_t_min 0.674
_shelx_estimated_absorpt_t_max 0.882
_shelxl_version_number 2013-4

loop_
_space_group_symop_operation_xyz
'x, y, z'
'-x, y+1/2, -z'

loop_
_atom_site_label
_atom_site_type_symbol
_atom_site_fract_x
_atom_site_fract_y
_atom_site_fract_z
_atom_site_U_iso_or_equiv
_atom_site_adp_type
_atom_site_occupancy
_atom_site_site_symmetry_order
_atom_site_calc_flag
_atom_site_refinement_flags_posn
_atom_site_refinement_flags_adp
Br1 Br 0.40077(6) 0.65615(14) 0.35495(5) 0.0721(3) Uani 1 1 d . .
N1 N 0.2713(3) 0.1309(10) 0.6639(3) 0.0422(10) Uani 1 1 d . .
N2 N 0.3199(4) 0.2008(9) 0.7654(3) 0.0447(12) Uani 1 1 d . .
O1 O 0.1456(3) -0.1548(7) 0.5625(3) 0.0472(10) Uani 1 1 d . .
C1 C 0.2071(5) -0.1079(10) 0.7508(4) 0.0403(13) Uani 1 1 d . .
C2 C 0.1363(5) -0.3055(11) 0.7627(5) 0.0475(15) Uani 1 1 d . .
H2 H 0.1855 -0.4211 0.8107 0.057 Uiso 1 1 calc R U
C3 C 0.0789(5) -0.4179(11) 0.6574(5) 0.0552(17) Uani 1 1 d . .
H3 H 0.0358 -0.5496 0.6532 0.066 Uiso 1 1 calc R U
C4 C 0.0851(4) -0.3444(16) 0.5713(4) 0.0519(13) Uani 1 1 d . .
H4 H 0.0453 -0.4277 0.5110 0.062 Uiso 1 1 calc R U
C5 C 0.2040(4) -0.0527(10) 0.6557(4) 0.0393(13) Uani 1 1 d . .
C6 C 0.2816(5) 0.0573(10) 0.8169(4) 0.0428(14) Uani 1 1 d . .
C7 C 0.3210(5) 0.0894(11) 0.9305(4) 0.0470(16) Uani 1 1 d . .
C8 C 0.3834(6) 0.2829(13) 0.9783(5) 0.0611(18) Uani 1 1 d . .
H8 H 0.4005 0.3938 0.9385 0.073 Uiso 1 1 calc R U
C9 C 0.4208(6) 0.3139(16) 1.0840(6) 0.073(2) Uani 1 1 d . .
H9 H 0.4622 0.4459 1.1148 0.088 Uiso 1 1 calc R U
C10 C 0.3975(5) 0.153(2) 1.1437(5) 0.0701(18) Uani 1 1 d . .
H10 H 0.4234 0.1746 1.2150 0.084 Uiso 1 1 calc R U
C11 C 0.3354(7) -0.0420(16) 1.0982(6) 0.075(2) Uani 1 1 d . .
H11 H 0.3187 -0.1520 1.1386 0.090 Uiso 1 1 calc R U
C12 C 0.2981(6) -0.0727(14) 0.9920(5) 0.0647(19) Uani 1 1 d . .
H12 H 0.2568 -0.2050 0.9615 0.078 Uiso 1 1 calc R U
C13 C 0.0478(5) -0.2323(12) 0.8022(5) 0.0473(14) Uani 1 1 d . .
C14 C -0.0089(6) -0.0267(12) 0.7740(6) 0.0613(18) Uani 1 1 d . .
H14 H 0.0096 0.0770 0.7325 0.074 Uiso 1 1 calc R U
C15 C -0.0926(6) 0.0314(15) 0.8052(7) 0.074(2) Uani 1 1 d . .
H15 H -0.1294 0.1734 0.7850 0.089 Uiso 1 1 calc R U
C16 C -0.1221(7) -0.117(2) 0.8655(6) 0.080(3) Uani 1 1 d . .
H16 H -0.1800 -0.0801 0.8852 0.096 Uiso 1 1 calc R U
C17 C -0.0647(6) -0.323(2) 0.8965(5) 0.077(2) Uani 1 1 d . .
H17 H -0.0831 -0.4251 0.9386 0.093 Uiso 1 1 calc R U
C18 C 0.0201(6) -0.3791(16) 0.8659(5) 0.0653(19) Uani 1 1 d . .
H18 H 0.0591 -0.5180 0.8885 0.078 Uiso 1 1 calc R U
C19 C 0.2968(4) 0.2561(11) 0.5885(4) 0.0425(13) Uani 1 1 d . .
C20 C 0.2708(5) 0.1662(16) 0.4902(4) 0.0546(14) Uani 1 1 d . .
H20 H 0.2342 0.0236 0.4713 0.066 Uiso 1 1 calc R U
C21 C 0.2996(6) 0.2897(13) 0.4205(5) 0.0579(17) Uani 1 1 d . .
H21 H 0.2811 0.2321 0.3538 0.069 Uiso 1 1 calc R U
C22 C 0.3545(5) 0.4929(12) 0.4487(5) 0.0501(16) Uani 1 1 d . .
C23 C 0.3816(5) 0.5881(11) 0.5467(5) 0.0506(16) Uani 1 1 d . .
H23 H 0.4191 0.7299 0.5647 0.061 Uiso 1 1 calc R U
C24 C 0.3516(5) 0.4669(11) 0.6169(5) 0.0471(14) Uani 1 1 d . .
H24 H 0.3682 0.5274 0.6829 0.057 Uiso 1 1 calc R U

loop_
_atom_site_aniso_label
_atom_site_aniso_U_11
_atom_site_aniso_U_22
_atom_site_aniso_U_33
_atom_site_aniso_U_23
_atom_site_aniso_U_13
_atom_site_aniso_U_12
Br1 0.0783(5) 0.0806(5) 0.0589(4) 0.0161(4) 0.0288(3) -0.0204(5)
N1 0.042(2) 0.042(3) 0.039(2) 0.002(3) 0.0123(19) -0.005(3)
N2 0.044(2) 0.044(3) 0.043(3) 0.001(2) 0.014(2) -0.003(2)
O1 0.049(2) 0.046(2) 0.042(2) 0.0001(19) 0.0138(19) -0.009(2)
C1 0.040(3) 0.038(3) 0.042(3) 0.008(3) 0.016(3) 0.004(3)
C2 0.053(3) 0.038(4) 0.050(3) 0.010(3) 0.020(3) 0.006(3)
C3 0.063(4) 0.041(4) 0.063(4) -0.005(3) 0.027(3) -0.010(3)
C4 0.054(3) 0.046(3) 0.053(3) -0.006(4) 0.019(3) -0.009(4)
C5 0.035(3) 0.040(3) 0.039(3) 0.004(3) 0.011(3) 0.004(3)
C6 0.038(3) 0.046(3) 0.041(3) 0.003(3) 0.012(3) 0.002(3)
C7 0.041(3) 0.056(5) 0.041(3) 0.007(3) 0.014(3) 0.002(3)
C8 0.063(4) 0.068(5) 0.052(4) -0.003(4) 0.023(4) -0.011(4)
C9 0.072(5) 0.083(6) 0.057(5) -0.023(4) 0.019(4) -0.013(4)
C10 0.062(4) 0.102(6) 0.041(3) 0.004(6) 0.015(3) 0.012(6)
C11 0.079(5) 0.097(7) 0.046(4) 0.008(4) 0.022(4) -0.007(5)
C12 0.076(5) 0.065(5) 0.050(4) 0.002(3) 0.021(4) -0.012(4)
C13 0.047(3) 0.048(4) 0.045(3) -0.001(3) 0.016(3) -0.007(3)
C14 0.060(4) 0.048(4) 0.081(5) 0.005(4) 0.033(4) 0.001(3)
C15 0.054(4) 0.066(5) 0.102(6) -0.006(5) 0.031(4) 0.007(4)
C16 0.058(5) 0.109(7) 0.082(5) -0.027(5) 0.037(5) -0.018(5)
C17 0.076(4) 0.100(6) 0.070(4) 0.012(6) 0.043(4) -0.004(6)
C18 0.075(4) 0.063(5) 0.063(4) 0.004(4) 0.033(3) -0.010(4)
C19 0.036(3) 0.046(3) 0.046(3) 0.008(3) 0.017(3) 0.001(3)
C20 0.067(3) 0.048(3) 0.045(3) 0.000(4) 0.020(3) -0.016(4)
C21 0.069(4) 0.060(4) 0.043(4) 0.006(3) 0.021(3) -0.010(4)
C22 0.050(3) 0.052(4) 0.050(4) 0.016(3) 0.021(3) 0.000(3)
C23 0.047(3) 0.043(4) 0.061(4) 0.004(3) 0.021(3) -0.006(3)
C24 0.047(3) 0.045(4) 0.052(4) 0.001(3) 0.023(3) -0.001(3)

loop_
_atom_type_symbol
_atom_type_description
_atom_type_scat_dispersion_real
_atom_type_scat_dispersion_imag
_atom_type_scat_source
C C 0.0033 0.0016 'International Tables Vol C Tables 4.2.6.8 and 6.1.1.4'
H H 0.0000 0.0000 'International Tables Vol C Tables 4.2.6.8 and 6.1.1.4'
N N 0.0061 0.0033 'International Tables Vol C Tables 4.2.6.8 and 6.1.1.4'
O O 0.0106 0.0060 'International Tables Vol C Tables 4.2.6.8 and 6.1.1.4'
Br Br -0.2901 2.4595 'International Tables Vol C Tables 4.2.6.8 and 6.1.1.4'

loop_
_geom_angle_atom_site_label_1
_geom_angle_atom_site_label_2
_geom_angle_atom_site_label_3
_geom_angle
C5 N1 N2 109.5(4)
C5 N1 C19 131.9(5)
N2 N1 C19 118.6(5)
C6 N2 N1 105.7(5)
C5 O1 C4 112.1(4)
C5 C1 C6 103.6(5)
C5 C1 C2 120.3(5)
C6 C1 C2 136.1(5)
C3 C2 C1 107.2(5)
C3 C2 C13 108.7(5)
C1 C2 C13 114.9(5)
C3 C2 H2 108.6
C1 C2 H2 108.6
C13 C2 H2 108.6
C4 C3 C2 125.2(6)
C4 C3 H3 117.4
C2 C3 H3 117.4
C3 C4 O1 125.7(6)
C3 C4 H4 117.2
O1 C4 H4 117.2
N1 C5 C1 109.6(5)
N1 C5 O1 121.1(5)
C1 C5 O1 129.3(5)
N2 C6 C1 111.7(5)
N2 C6 C7 118.1(5)
C1 C6 C7 130.3(5)
C12 C7 C8 117.9(6)
C12 C7 C6 121.5(6)
C8 C7 C6 120.5(5)
C9 C8 C7 121.0(7)
C9 C8 H8 119.5
C7 C8 H8 119.5
C10 C9 C8 120.5(8)
C10 C9 H9 119.7
C8 C9 H9 119.7
C9 C10 C11 119.9(6)
C9 C10 H10 120.1
C11 C10 H10 120.1
C10 C11 C12 119.5(7)
C10 C11 H11 120.3
C12 C11 H11 120.3
C7 C12 C11 121.3(7)
C7 C12 H12 119.4
C11 C12 H12 119.4
C14 C13 C18 117.5(6)
C14 C13 C2 122.3(6)
C18 C13 C2 120.1(6)
C13 C14 C15 121.8(7)
C13 C14 H14 119.1
C15 C14 H14 119.1
C16 C15 C14 120.5(8)
C16 C15 H15 119.8
C14 C15 H15 119.8
C15 C16 C17 118.7(7)
C15 C16 H16 120.6
C17 C16 H16 120.6
C16 C17 C18 120.6(8)
C16 C17 H17 119.7
C18 C17 H17 119.7
C13 C18 C17 120.9(8)
C13 C18 H18 119.6
C17 C18 H18 119.6
C24 C19 C20 120.5(6)
C24 C19 N1 118.2(5)
C20 C19 N1 121.2(6)
C21 C20 C19 119.4(7)
C21 C20 H20 120.3
C19 C20 H20 120.3
C22 C21 C20 120.1(7)
C22 C21 H21 119.9
C20 C21 H21 119.9
C21 C22 C23 121.9(6)
C21 C22 Br1 120.2(5)
C23 C22 Br1 117.9(5)
C24 C23 C22 118.5(6)
C24 C23 H23 120.8
C22 C23 H23 120.8
C19 C24 C23 119.6(6)
C19 C24 H24 120.2
C23 C24 H24 120.2

loop_
_geom_bond_atom_site_label_1
_geom_bond_atom_site_label_2
_geom_bond_distance
Br1 C22 1.901(6)
N1 C5 1.347(8)
N1 N2 1.369(6)
N1 C19 1.425(7)
N2 C6 1.319(7)
O1 C5 1.358(7)
O1 C4 1.377(9)
C1 C5 1.357(8)
C1 C6 1.410(9)
C1 C2 1.513(8)
C2 C3 1.511(9)
C2 C13 1.529(8)
C2 H2 0.9800
C3 C4 1.314(9)
C3 H3 0.9300
C4 H4 0.9300
C6 C7 1.480(8)
C7 C12 1.381(9)
C7 C8 1.382(9)
C8 C9 1.379(10)
C8 H8 0.9300
C9 C10 1.359(13)
C9 H9 0.9300
C10 C11 1.380(13)
C10 H10 0.9300
C11 C12 1.384(10)
C11 H11 0.9300
C12 H12 0.9300
C13 C14 1.363(9)
C13 C18 1.378(9)
C14 C15 1.372(9)
C14 H14 0.9300
C15 C16 1.361(12)
C15 H15 0.9300
C16 C17 1.370(15)
C16 H16 0.9300
C17 C18 1.378(10)
C17 H17 0.9300
C18 H18 0.9300
C19 C24 1.380(9)
C19 C20 1.384(8)
C20 C21 1.377(8)
C20 H20 0.9300
C21 C22 1.342(9)
C21 H21 0.9300
C22 C23 1.390(9)
C23 C24 1.386(8)
C23 H23 0.9300
C24 H24 0.9300

loop_
_geom_hbond_atom_site_label_D
_geom_hbond_atom_site_label_H
_geom_hbond_atom_site_label_A
_geom_hbond_distance_DH
_geom_hbond_distance_HA
_geom_hbond_distance_DA
_geom_hbond_angle_DHA
_geom_hbond_site_symmetry_A
C20 H20 O1 0.93 2.28 2.903(8) 123.5 .
C4 H4 O1 0.93 2.63 3.359(8) 135.3 2_546
C20 H20 O1 0.93 2.28 2.903(8) 123.5 .
C4 H4 O1 0.93 2.63 3.359(8) 135.3 2_546
C20 H20 O1 0.93 2.28 2.903(8) 123.5 .
C4 H4 O1 0.93 2.63 3.359(8) 135.3 2_546
C4 H4 O1 0.93 2.63 3.359(8) 135.3 2_546
C20 H20 O1 0.93 2.28 2.903(8) 123.5 .
C4 H4 O1 0.93 2.63 3.359(8) 135.3 2_546
C20 H20 O1 0.93 2.28 2.903(8) 123.5 .

loop_
_geom_torsion_atom_site_label_1
_geom_torsion_atom_site_label_2
_geom_torsion_atom_site_label_3
_geom_torsion_atom_site_label_4
_geom_torsion
C5 N1 N2 C6 0.4(6)
C19 N1 N2 C6 179.7(5)
C5 C1 C2 C3 4.2(7)
C6 C1 C2 C3 -177.8(6)
C5 C1 C2 C13 -116.6(6)
C6 C1 C2 C13 61.3(9)
C1 C2 C3 C4 -4.0(9)
C13 C2 C3 C4 120.7(7)
C2 C3 C4 O1 0.7(12)
C5 O1 C4 C3 2.6(9)
N2 N1 C5 C1 -0.3(6)
C19 N1 C5 C1 -179.4(6)
N2 N1 C5 O1 179.9(5)
C19 N1 C5 O1 0.7(9)
C6 C1 C5 N1 0.0(6)
C2 C1 C5 N1 178.6(5)
C6 C1 C5 O1 179.9(5)
C2 C1 C5 O1 -1.6(9)
C4 O1 C5 N1 177.7(5)
C4 O1 C5 C1 -2.1(8)
N1 N2 C6 C1 -0.4(6)
N1 N2 C6 C7 179.5(5)
C5 C1 C6 N2 0.2(6)
C2 C1 C6 N2 -178.0(6)
C5 C1 C6 C7 -179.6(6)
C2 C1 C6 C7 2.2(11)
N2 C6 C7 C12 -170.4(6)
C1 C6 C7 C12 9.4(10)
N2 C6 C7 C8 8.8(8)
C1 C6 C7 C8 -171.4(6)
C12 C7 C8 C9 -0.6(10)
C6 C7 C8 C9 -179.8(6)
C7 C8 C9 C10 0.5(11)
C8 C9 C10 C11 -0.5(12)
C9 C10 C11 C12 0.5(12)
C8 C7 C12 C11 0.6(10)
C6 C7 C12 C11 179.8(7)
C10 C11 C12 C7 -0.6(12)
C3 C2 C13 C14 -83.7(8)
C1 C2 C13 C14 36.5(8)
C3 C2 C13 C18 94.1(7)
C1 C2 C13 C18 -145.8(6)
C18 C13 C14 C15 -1.6(10)
C2 C13 C14 C15 176.3(7)
C13 C14 C15 C16 -0.4(12)
C14 C15 C16 C17 1.7(12)
C15 C16 C17 C18 -1.0(13)
C14 C13 C18 C17 2.3(10)
C2 C13 C18 C17 -175.6(7)
C16 C17 C18 C13 -1.0(12)
C5 N1 C19 C24 167.0(5)
N2 N1 C19 C24 -12.2(7)
C5 N1 C19 C20 -15.2(9)
N2 N1 C19 C20 165.7(5)
C24 C19 C20 C21 -0.4(10)
N1 C19 C20 C21 -178.2(6)
C19 C20 C21 C22 1.4(10)
C20 C21 C22 C23 -1.5(10)
C20 C21 C22 Br1 176.9(5)
C21 C22 C23 C24 0.6(10)
Br1 C22 C23 C24 -177.9(4)
C20 C19 C24 C23 -0.6(9)
N1 C19 C24 C23 177.3(5)
C22 C23 C24 C19 0.5(9)
